data_7210607
loop_
_publ_author_name
'Danylyuk, Oksana'
'Fedin, Vladimir P.'
'Sashuk, Volodymyr'

_publ_section_title
;
 Host--guest complexes of cucurbit[6]uril with isoprenaline: the effect of
 the metal ion on the crystallization pathway and supramolecular
 architecture
;
_journal_issue 37
_journal_name_full CrystEngComm
_journal_page_first 7414
_journal_paper_doi 10.1039/c3ce41236a
_journal_volume 15
_journal_year 2013
_chemical_formula_sum 'C47 H78 Cl2 Mg0.5 N25 O27'
_chemical_formula_weight 1508.34
_chemical_name_systematic
;
 ?
;
_space_group_IT_number 14
_symmetry_cell_setting monoclinic
_symmetry_space_group_name_Hall '-P 2ybc'
_symmetry_space_group_name_H-M 'P 1 21/c 1'
_atom_sites_solution_hydrogens geom
_atom_sites_solution_primary direct
_atom_sites_solution_secondary difmap
_audit_creation_method SHELXL-97
_cell_angle_alpha 90.00
_cell_angle_beta 98.9170(10)
_cell_angle_gamma 90.00
_cell_formula_units_Z 4
_cell_length_a 18.1241(3)
_cell_length_b 16.4081(2)
_cell_length_c 21.0869(3)
_cell_measurement_reflns_used 12199
_cell_measurement_temperature 100(2)
_cell_measurement_theta_max 71.8391
_cell_measurement_theta_min 3.4259
_cell_volume 6195.08(16)
_computing_cell_refinement
;
CrysAlisPro, Agilent Technologies,
Version 1.171.35.19 (release 27-10-2011 CrysAlis171 .NET)
(compiled Oct 27 2011,15:02:11)
;
_computing_data_collection
;
CrysAlisPro, Agilent Technologies,
Version 1.171.35.19 (release 27-10-2011 CrysAlis171 .NET)
(compiled Oct 27 2011,15:02:11)
;
_computing_data_reduction
;
CrysAlisPro, Agilent Technologies,
Version 1.171.35.19 (release 27-10-2011 CrysAlis171 .NET)
(compiled Oct 27 2011,15:02:11)
;
_computing_structure_refinement 'SHELXL-97 (Sheldrick, 2008)'
_diffrn_ambient_temperature 100(2)
_diffrn_detector_area_resol_mean 16.2974
_diffrn_measured_fraction_theta_full 0.980
_diffrn_measured_fraction_theta_max 0.980
_diffrn_measurement_device_type 'SuperNova, Dual, Cu at zero, Eos'
_diffrn_measurement_method '\w scans'
_diffrn_radiation_monochromator mirror
_diffrn_radiation_source 'SuperNova (Cu) X-ray Source'
_diffrn_radiation_type CuK\a
_diffrn_radiation_wavelength 1.54184
_diffrn_reflns_av_R_equivalents 0.0240
_diffrn_reflns_av_sigmaI/netI 0.0284
_diffrn_reflns_limit_h_max 20
_diffrn_reflns_limit_h_min -22
_diffrn_reflns_limit_k_max 19
_diffrn_reflns_limit_k_min -18
_diffrn_reflns_limit_l_max 18
_diffrn_reflns_limit_l_min -25
_diffrn_reflns_number 23986
_diffrn_reflns_theta_full 71.98
_diffrn_reflns_theta_max 71.98
_diffrn_reflns_theta_min 3.65
_exptl_absorpt_coefficient_mu 1.937
_exptl_absorpt_correction_T_max 1.00000
_exptl_absorpt_correction_T_min 0.64208
_exptl_absorpt_correction_type multi-scan
_exptl_absorpt_process_details
;
CrysAlisPro, Agilent Technologies,
Version 1.171.35.19 (release 27-10-2011 CrysAlis171 .NET)
(compiled Oct 27 2011,15:02:11)
Empirical absorption correction using spherical harmonics,
implemented in SCALE3 ABSPACK scaling algorithm.
;
_exptl_crystal_colour colourless
_exptl_crystal_density_diffrn 1.587
_exptl_crystal_density_method 'not measured'
_exptl_crystal_description plate
_exptl_crystal_F_000 3060
_exptl_crystal_size_max 0.12
_exptl_crystal_size_mid 0.1
_exptl_crystal_size_min 0.02
_refine_diff_density_max 1.108
_refine_diff_density_min -1.011
_refine_diff_density_rms 0.085
_refine_ls_extinction_method none
_refine_ls_goodness_of_fit_ref 1.045
_refine_ls_hydrogen_treatment constr
_refine_ls_matrix_type full
_refine_ls_number_parameters 1185
_refine_ls_number_reflns 11906
_refine_ls_number_restraints 554
_refine_ls_restrained_S_all 1.035
_refine_ls_R_factor_all 0.0743
_refine_ls_R_factor_gt 0.0676
_refine_ls_shift/su_max 0.003
_refine_ls_shift/su_mean 0.000
_refine_ls_structure_factor_coef Fsqd
_refine_ls_weighting_details 'calc w=1/[\s^2^(Fo^2^)+(0.1281P)^2^+5.5924P] where P=(Fo^2^+2Fc^2^)/3'
_refine_ls_weighting_scheme calc
_refine_ls_wR_factor_gt 0.1934
_refine_ls_wR_factor_ref 0.2010
_reflns_number_gt 10347
_reflns_number_total 11906
_reflns_threshold_expression >2\s(I)
_cod_data_source_file c3ce41236a.txt
_cod_data_source_block q6_isopr_old_s
_cod_original_cell_volume 6195.07(15)
_cod_original_sg_symbol_H-M P21/c
_cod_original_formula_sum 'C47 H78 Cl2 Mg0.50 N25 O27'
_cod_database_code 7210607

loop_
_symmetry_equiv_pos_as_xyz
'x, y, z'
'-x, y+1/2, -z+1/2'
'-x, -y, -z'
'x, -y-1/2, z-1/2'

loop_
_atom_site_label
_atom_site_type_symbol
_atom_site_fract_x
_atom_site_fract_y
_atom_site_fract_z
_atom_site_U_iso_or_equiv
_atom_site_adp_type
_atom_site_occupancy
_atom_site_symmetry_multiplicity
_atom_site_calc_flag
_atom_site_refinement_flags
_atom_site_disorder_assembly
_atom_site_disorder_group
O8W O 0.1234(3) 0.2899(4) -0.0083(3) 0.0821(15) Uani 0.64 1 d P A 1
C1X C 0.2962(3) 0.1650(4) 0.0664(2) 0.0307(4) Uani 0.688(3) 1 d PU B 1
C2X C 0.3328(3) 0.2090(4) 0.0243(3) 0.0306(4) Uani 0.688(3) 1 d PU B 1
C3X C 0.4113(4) 0.2037(4) 0.0304(4) 0.0303(4) Uani 0.688(3) 1 d PU B 1
H3X H 0.4373 0.2334 0.0020 0.036 Uiso 0.688(3) 1 calc PR B 1
C4X C 0.4508(3) 0.1547(3) 0.0782(2) 0.0300(3) Uani 0.688(3) 1 d PU B 1
C5X C 0.4117(3) 0.1139(3) 0.1200(3) 0.0304(4) Uani 0.688(3) 1 d PU B 1
H5X H 0.4383 0.0802 0.1523 0.036 Uiso 0.688(3) 1 calc PR B 1
C6X C 0.3372(3) 0.1207(4) 0.1159(2) 0.0309(4) Uani 0.688(3) 1 d PU B 1
H6X H 0.3124 0.0951 0.1471 0.037 Uiso 0.688(3) 1 calc PR B 1
O1X O 0.2196(2) 0.1739(3) 0.05795(17) 0.0340(6) Uani 0.688(3) 1 d PU B 1
H1X H 0.2012 0.1386 0.0798 0.051 Uiso 0.688(3) 1 calc PR B 1
O2X O 0.5653(2) 0.1780(2) 0.03125(18) 0.0311(5) Uani 0.688(3) 1 d PU B 1
H2X H 0.5715 0.1436 0.0030 0.047 Uiso 0.688(3) 1 calc PR B 1
O3X O 0.29003(15) 0.25587(18) -0.02144(14) 0.0353(5) Uani 0.688(3) 1 d PU B 1
H3X1 H 0.3173 0.2905 -0.0358 0.053 Uiso 0.688(3) 1 calc PR B 1
C7X C 0.5347(2) 0.1386(2) 0.08179(18) 0.0298(3) Uani 0.688(3) 1 d PU B 1
H7X H 0.5422 0.0785 0.0781 0.036 Uiso 0.688(3) 1 calc PR B 1
C8X C 0.5792(2) 0.1671(3) 0.1438(2) 0.0304(4) Uani 0.688(3) 1 d PU B 1
H8X1 H 0.5780 0.2273 0.1457 0.036 Uiso 0.688(3) 1 calc PR B 1
H8X2 H 0.5566 0.1455 0.1802 0.036 Uiso 0.688(3) 1 calc PR B 1
C9X C 0.7012(2) 0.1302(3) 0.2161(2) 0.0322(4) Uani 0.688(3) 1 d PU B 1
H9X H 0.6924 0.1830 0.2373 0.039 Uiso 0.688(3) 1 calc PR B 1
C10X C 0.7840(2) 0.1266(3) 0.2193(2) 0.0338(6) Uani 0.688(3) 1 d PU B 1
H10A H 0.7982 0.0734 0.2038 0.051 Uiso 0.688(3) 1 calc PR B 1
H10B H 0.8081 0.1343 0.2638 0.051 Uiso 0.688(3) 1 calc PR B 1
H10C H 0.8002 0.1697 0.1923 0.051 Uiso 0.688(3) 1 calc PR B 1
C11X C 0.6696(2) 0.0681(3) 0.25535(18) 0.0313(5) Uani 0.688(3) 1 d PU B 1
H11A H 0.6155 0.0760 0.2517 0.047 Uiso 0.688(3) 1 calc PR B 1
H11B H 0.6926 0.0737 0.3004 0.047 Uiso 0.688(3) 1 calc PR B 1
H11C H 0.6798 0.0135 0.2399 0.047 Uiso 0.688(3) 1 calc PR B 1
N1X N 0.6586(2) 0.1388(2) 0.14960(19) 0.0307(4) Uani 0.688(3) 1 d PU B 1
H1X1 H 0.6588 0.0891 0.1295 0.037 Uiso 0.688(3) 1 calc PR B 1
H1X2 H 0.6840 0.1748 0.1274 0.037 Uiso 0.688(3) 1 calc PR B 1
O8WA O 0.1752(10) 0.3244(10) -0.0065(7) 0.067(3) Uani 0.20 1 d PU C 2
O8WB O 0.2155(11) 0.3252(13) -0.0352(9) 0.067(3) Uani 0.16 1 d PU C 2
C1XA C 0.3011(7) 0.1697(9) 0.0546(5) 0.0308(4) Uani 0.312(3) 1 d PU B 2
C2XA C 0.3424(7) 0.2130(9) 0.0167(6) 0.0307(4) Uani 0.312(3) 1 d PU B 2
H2XA H 0.3171 0.2431 -0.0185 0.037 Uiso 0.312(3) 1 calc PR B 2
C3XA C 0.4174(9) 0.2141(9) 0.0278(8) 0.0304(4) Uani 0.312(3) 1 d PU B 2
H3XA H 0.4432 0.2419 -0.0017 0.036 Uiso 0.312(3) 1 calc PR B 2
C4XA C 0.4585(6) 0.1766(6) 0.0803(5) 0.0301(3) Uani 0.312(3) 1 d PU B 2
C5XA C 0.4220(6) 0.1317(6) 0.1224(6) 0.0303(4) Uani 0.312(3) 1 d PU B 2
H5XA H 0.4481 0.1082 0.1606 0.036 Uiso 0.312(3) 1 calc PR B 2
C6XA C 0.3364(8) 0.1223(9) 0.1030(5) 0.0308(4) Uani 0.312(3) 1 d PU B 2
O1XA O 0.2246(5) 0.1614(6) 0.0435(4) 0.0321(7) Uani 0.312(3) 1 d PU B 2
H1XA H 0.2050 0.2061 0.0307 0.048 Uiso 0.312(3) 1 calc PR B 2
O2XA O 0.5741(5) 0.1997(5) 0.0381(4) 0.0301(6) Uani 0.312(3) 1 d PU B 2
H2X1 H 0.6112 0.1683 0.0428 0.045 Uiso 0.312(3) 1 calc PR B 2
O3XA O 0.2993(3) 0.0792(4) 0.1468(3) 0.0350(7) Uani 0.312(3) 1 d PU B 2
H3X2 H 0.2968 0.1086 0.1791 0.052 Uiso 0.312(3) 1 calc PR B 2
C7XA C 0.5413(4) 0.1988(6) 0.0940(4) 0.0298(4) Uani 0.312(3) 1 d PU B 2
H7XA H 0.5463 0.2543 0.1138 0.036 Uiso 0.312(3) 1 calc PR B 2
C8XA C 0.5809(5) 0.1349(6) 0.1444(4) 0.0302(4) Uani 0.312(3) 1 d PU B 2
H8X3 H 0.5573 0.1352 0.1837 0.036 Uiso 0.312(3) 1 calc PR B 2
H8X4 H 0.5771 0.0793 0.1260 0.036 Uiso 0.312(3) 1 calc PR B 2
C9XA C 0.7040(5) 0.0950(7) 0.2066(4) 0.0321(4) Uani 0.312(3) 1 d PU B 2
H9XA H 0.6795 0.0404 0.2000 0.038 Uiso 0.312(3) 1 calc PR B 2
C10A C 0.7780(5) 0.0895(7) 0.2068(5) 0.0342(7) Uani 0.312(3) 1 d PU B 2
H10D H 0.7948 0.1361 0.1837 0.051 Uiso 0.312(3) 1 calc PR B 2
H10E H 0.7892 0.0388 0.1856 0.051 Uiso 0.312(3) 1 calc PR B 2
H10F H 0.8039 0.0895 0.2511 0.051 Uiso 0.312(3) 1 calc PR B 2
C11A C 0.6882(5) 0.1360(6) 0.2712(4) 0.0343(6) Uani 0.312(3) 1 d PU B 2
H11D H 0.6896 0.0942 0.3046 0.051 Uiso 0.312(3) 1 calc PR B 2
H11E H 0.6388 0.1616 0.2640 0.051 Uiso 0.312(3) 1 calc PR B 2
H11F H 0.7263 0.1774 0.2849 0.051 Uiso 0.312(3) 1 calc PR B 2
N1XA N 0.6616(5) 0.1611(6) 0.1597(4) 0.0310(4) Uani 0.312(3) 1 d PU B 2
H1X3 H 0.6650 0.2115 0.1790 0.037 Uiso 0.312(3) 1 calc PR B 2
H1X4 H 0.6824 0.1642 0.1226 0.037 Uiso 0.312(3) 1 calc PR B 2
Cl1 Cl 0.37965(5) 0.37911(6) -0.08374(4) 0.0536(2) Uani 1 1 d . . .
Cl2 Cl 0.12653(4) 0.05132(5) 0.12617(5) 0.0547(2) Uani 1 1 d . . .
O1W O 0.60940(12) 0.42244(15) 0.08405(10) 0.0465(5) Uani 1 1 d . . .
O2W O 0.57380(16) 0.05936(15) -0.05032(12) 0.0590(7) Uani 1 1 d . . .
O3W O 0.04863(14) 0.1399(2) -0.00558(13) 0.0674(8) Uani 1 1 d . . .
O4W O 0.33023(18) 0.0877(2) 0.27388(15) 0.0720(8) Uani 1 1 d . . .
O5W O 1.1817(2) 0.0771(3) 0.2751(3) 0.0501(11) Uani 0.592(5) 1 d P D -1
O6W O 1.1305(2) 0.1829(2) 0.36675(17) 0.0256(7) Uiso 0.47 1 d P E -1
O6W1 O 1.1134(9) 0.1191(10) 0.3726(8) 0.025(3) Uiso 0.10 1 d P E -1
O7W O 1.1856(3) -0.0264(3) 0.3963(3) 0.0741(17) Uani 0.592(5) 1 d P D -1
O9W O 0.9312(5) -0.1916(6) 0.4161(5) 0.058(2) Uiso 0.30 1 d P F -1
O9W1 O 0.9551(6) -0.1609(7) 0.4033(5) 0.055(2) Uiso 0.27 1 d P F -1
O10W O 0.9042(4) 0.0361(5) 0.3496(3) 0.105(2) Uani 0.592(5) 1 d P D -1
Mg1A Mg 0.9915(2) -0.0143(2) 0.46462(19) 0.0424(9) Uani 0.296(2) 1 d P D -1
O1A O 1.0062(4) -0.1364(6) 0.4829(4) 0.0436(17) Uani 0.296(2) 1 d PU D -1
O2A O 1.0415(4) -0.0206(5) 0.3827(3) 0.0427(17) Uani 0.296(2) 1 d PU D -1
O3A O 0.8887(6) -0.0372(7) 0.4150(9) 0.084(4) Uani 0.296(2) 1 d P D -1
O4A O 0.9782(5) 0.1099(5) 0.4512(4) 0.053(2) Uani 0.296(2) 1 d P D -1
O5A O 1.0979(5) 0.0015(6) 0.5224(5) 0.0499(19) Uani 0.296(2) 1 d PU D -1
O6A O 0.9399(16) 0.0081(16) 0.5441(13) 0.202(16) Uani 0.296(2) 1 d P D -1
Mg1B Mg 1.0500(3) 0.0170(4) 0.4595(3) 0.0352(14) Uani 0.204(2) 1 d PU . 2
O1B O 1.1414(4) -0.0304(5) 0.4292(4) 0.0230(17) Uani 0.204(2) 1 d PU D 2
O2B O 1.0290(4) -0.0844(4) 0.4999(3) 0.0512(16) Uani 0.408(5) 1 d PU . 2
O3B O 0.9825(5) -0.0030(7) 0.3742(5) 0.039(2) Uani 0.204(2) 1 d PU D 2
O4B O 1.0794(8) 0.1306(8) 0.4281(9) 0.079(5) Uani 0.204(2) 1 d PU D 2
O5B O 1.1211(6) 0.0413(8) 0.5466(6) 0.034(2) Uani 0.204(2) 1 d PU D 2
O5W1 O 1.1677(9) 0.0548(10) 0.3026(8) 0.139(6) Uiso 0.408(5) 1 d P D 2
O11W O 1.1660(5) -0.0145(7) 0.6290(5) 0.098(3) Uani 0.408(5) 1 d P D 2
O2 O 0.48806(9) 0.13613(11) 0.26982(8) 0.0272(4) Uani 1 1 d . . .
O3 O 0.51905(10) -0.03577(11) 0.17275(8) 0.0271(4) Uani 1 1 d . . .
O4 O 0.65126(10) -0.01578(12) 0.06982(9) 0.0336(4) Uani 1 1 d . . .
O5 O 0.75206(10) 0.15868(12) 0.05101(8) 0.0299(4) Uani 1 1 d . . .
O10 O 1.00304(11) 0.03982(14) 0.25415(10) 0.0409(5) Uani 1 1 d . . .
O6 O 0.72609(10) 0.31213(13) 0.14358(9) 0.0352(4) Uani 1 1 d . . .
O9 O 0.90020(11) -0.13019(13) 0.27509(11) 0.0394(5) Uani 1 1 d . . .
O11 O 0.97577(11) 0.20282(14) 0.34715(9) 0.0398(5) Uani 1 1 d . . .
O7 O 0.74191(11) 0.00529(13) 0.47266(10) 0.0399(5) Uani 1 1 d . . .
O12 O 0.84881(10) 0.18468(14) 0.45173(9) 0.0360(4) Uani 1 1 d . . .
O1 O 0.59625(11) 0.30866(12) 0.25225(9) 0.0363(4) Uani 1 1 d . . .
O8 O 0.76718(12) -0.14709(15) 0.38414(11) 0.0467(5) Uani 1 1 d . . .
N1 N 0.70903(12) 0.34547(13) 0.31279(10) 0.0266(4) Uani 1 1 d . . .
N6 N 0.59810(12) -0.14481(13) 0.20132(10) 0.0265(4) Uani 1 1 d . . .
N25 N 0.95769(11) 0.26041(14) 0.24615(10) 0.0274(4) Uani 1 1 d . . .
N8 N 0.77379(12) -0.06054(14) 0.08456(11) 0.0314(5) Uani 1 1 d . . .
N3 N 0.55376(12) 0.15910(14) 0.37118(10) 0.0273(4) Uani 1 1 d . . .
N5 N 0.54568(12) -0.08336(13) 0.27700(10) 0.0255(4) Uani 1 1 d . . .
N12 N 0.79604(11) 0.35905(14) 0.23723(10) 0.0285(4) Uani 1 1 d . . .
N26 N 0.89532(11) 0.31089(14) 0.31995(10) 0.0270(4) Uani 1 1 d . . .
N10 N 0.87428(11) 0.18898(13) 0.09272(10) 0.0251(4) Uani 1 1 d . . .
N24 N 0.96867(11) 0.14156(13) 0.17967(10) 0.0269(4) Uani 1 1 d . . .
N4 N 0.52179(11) 0.03225(13) 0.34253(9) 0.0251(4) Uani 1 1 d . . .
N2 N 0.62368(11) 0.28340(13) 0.36081(10) 0.0264(4) Uani 1 1 d . . .
N15 N 0.80951(11) 0.30331(15) 0.39746(10) 0.0298(5) Uani 1 1 d . . .
N7 N 0.69072(12) -0.12951(13) 0.13046(11) 0.0293(5) Uani 1 1 d . . .
N23 N 0.94188(11) 0.01307(14) 0.15172(11) 0.0299(5) Uani 1 1 d . . .
N17 N 0.65426(11) 0.10657(14) 0.44993(10) 0.0284(4) Uani 1 1 d . . .
N16 N 0.72604(11) 0.22695(13) 0.43601(10) 0.0265(4) Uani 1 1 d . . .
N18 N 0.62101(13) -0.01942(14) 0.42387(11) 0.0341(5) Uani 1 1 d . . .
N9 N 0.84492(11) 0.06123(14) 0.06718(11) 0.0291(5) Uani 1 1 d . . .
N21 N 0.79073(13) -0.17491(15) 0.21317(12) 0.0357(5) Uani 1 1 d . . .
C1 C 0.63856(14) 0.31185(15) 0.30323(12) 0.0268(5) Uani 1 1 d . . .
C25 C 0.79978(14) 0.23292(17) 0.43029(11) 0.0278(5) Uani 1 1 d . . .
C4 C 0.49005(13) -0.03520(16) 0.30275(12) 0.0266(5) Uani 1 1 d . . .
H4A H 0.4623 -0.0710 0.3286 0.032 Uiso 1 1 calc R . .
H4B H 0.4539 -0.0134 0.2667 0.032 Uiso 1 1 calc R . .
C9 C 0.81731(13) 0.13839(16) 0.06879(11) 0.0258(5) Uani 1 1 d . . .
C5 C 0.55108(13) -0.08289(15) 0.21309(12) 0.0245(5) Uani 1 1 d . . .
C2 C 0.55307(13) 0.24640(16) 0.36853(12) 0.0280(5) Uani 1 1 d . . .
H2A H 0.5378 0.2675 0.4085 0.034 Uiso 1 1 calc R . .
H2B H 0.5148 0.2637 0.3323 0.034 Uiso 1 1 calc R . .
C7 C 0.70023(14) -0.06381(16) 0.09241(13) 0.0290(5) Uani 1 1 d . . .
C3 C 0.51812(13) 0.11159(15) 0.32232(11) 0.0236(5) Uani 1 1 d . . .
C21 C 0.92403(13) 0.05688(16) 0.09177(12) 0.0274(5) Uani 1 1 d . . .
H21 H 0.9534 0.0363 0.0587 0.033 Uiso 1 1 calc R . .
N20 N 0.70015(13) -0.18323(14) 0.28588(11) 0.0327(5) Uani 1 1 d . . .
N19 N 0.63840(14) -0.14003(15) 0.36223(11) 0.0346(5) Uani 1 1 d . . .
C27 C 0.67891(15) 0.02858(17) 0.45073(12) 0.0305(5) Uani 1 1 d . . .
C12 C 0.73580(14) 0.39583(16) 0.26482(12) 0.0278(5) Uani 1 1 d . . .
H12A H 0.6938 0.4073 0.2300 0.033 Uiso 1 1 calc R . .
H12B H 0.7532 0.4485 0.2846 0.033 Uiso 1 1 calc R . .
N22 N 0.87390(12) -0.11071(14) 0.16505(12) 0.0339(5) Uani 1 1 d . . .
C35 C 0.94544(13) 0.25259(17) 0.30776(12) 0.0282(5) Uani 1 1 d . . .
N11 N 0.85444(12) 0.30072(14) 0.16404(10) 0.0296(5) Uani 1 1 d . . .
C14 C 0.68420(13) 0.29868(15) 0.41289(11) 0.0249(5) Uani 1 1 d . . .
H14 H 0.6669 0.3297 0.4487 0.030 Uiso 1 1 calc R . .
C22 C 0.94409(13) 0.14657(15) 0.11080(12) 0.0250(5) Uani 1 1 d . . .
H22 H 0.9841 0.1684 0.0878 0.030 Uiso 1 1 calc R . .
C26 C 0.69978(14) 0.17131(17) 0.48112(12) 0.0287(5) Uani 1 1 d . . .
H26A H 0.7434 0.1473 0.5090 0.034 Uiso 1 1 calc R . .
H26B H 0.6704 0.2022 0.5089 0.034 Uiso 1 1 calc R . .
C15 C 0.57457(13) 0.11293(16) 0.42977(11) 0.0267(5) Uani 1 1 d . . .
H15 H 0.5484 0.1331 0.4651 0.032 Uiso 1 1 calc R . .
C18 C 0.62248(14) -0.19383(15) 0.25779(13) 0.0293(5) Uani 1 1 d . . .
H18 H 0.6096 -0.2526 0.2502 0.035 Uiso 1 1 calc R . .
C20 C 0.81576(15) -0.13045(16) 0.11244(14) 0.0319(6) Uani 1 1 d . . .
H20 H 0.8349 -0.1644 0.0791 0.038 Uiso 1 1 calc R . .
C36 C 0.88176(14) 0.33015(19) 0.38438(12) 0.0324(6) Uani 1 1 d . . .
H36A H 0.9212 0.3044 0.4157 0.039 Uiso 1 1 calc R . .
H36B H 0.8856 0.3899 0.3907 0.039 Uiso 1 1 calc R . .
C32 C 0.94418(15) -0.07431(17) 0.15695(15) 0.0358(6) Uani 1 1 d . . .
H32A H 0.9822 -0.0896 0.1940 0.043 Uiso 1 1 calc R . .
H32B H 0.9602 -0.0971 0.1178 0.043 Uiso 1 1 calc R . .
C11 C 0.78639(15) 0.32338(16) 0.17801(12) 0.0287(5) Uani 1 1 d . . .
C23 C 0.91508(14) 0.32644(16) 0.21284(12) 0.0265(5) Uani 1 1 d . . .
H23 H 0.9481 0.3671 0.1958 0.032 Uiso 1 1 calc R . .
C13 C 0.74088(13) 0.34850(16) 0.38037(11) 0.0263(5) Uani 1 1 d . . .
H13 H 0.7457 0.4058 0.3967 0.032 Uiso 1 1 calc R . .
C10 C 0.86526(15) 0.27603(16) 0.10022(12) 0.0290(5) Uani 1 1 d . . .
H101 H 0.9101 0.3040 0.0893 0.035 Uiso 1 1 calc R . .
H102 H 0.8218 0.2945 0.0692 0.035 Uiso 1 1 calc R . .
C19 C 0.75829(15) -0.17768(16) 0.14633(14) 0.0315(5) Uani 1 1 d . . .
H19 H 0.7511 -0.2349 0.1303 0.038 Uiso 1 1 calc R . .
C8 C 0.80007(14) -0.00626(17) 0.03840(13) 0.0312(5) Uani 1 1 d . . .
H8A H 0.8300 -0.0382 0.0118 0.037 Uiso 1 1 calc R . .
H8B H 0.7563 0.0158 0.0096 0.037 Uiso 1 1 calc R . .
C33 C 0.97393(14) 0.06249(17) 0.20076(13) 0.0308(5) Uani 1 1 d . . .
C31 C 0.85883(15) -0.13734(16) 0.22335(14) 0.0335(6) Uani 1 1 d . . .
C29 C 0.70752(16) -0.15510(17) 0.34798(14) 0.0355(6) Uani 1 1 d . . .
C16 C 0.55155(14) 0.02490(17) 0.40995(11) 0.0285(5) Uani 1 1 d . . .
H16 H 0.5133 0.0034 0.4351 0.034 Uiso 1 1 calc R . .
C17 C 0.57981(14) -0.15585(15) 0.30881(12) 0.0285(5) Uani 1 1 d . . .
H17 H 0.5414 -0.1941 0.3210 0.034 Uiso 1 1 calc R . .
C24 C 0.87402(13) 0.36431(16) 0.26533(12) 0.0264(5) Uani 1 1 d . . .
H24 H 0.8899 0.4219 0.2752 0.032 Uiso 1 1 calc R . .
C34 C 1.00692(13) 0.20791(16) 0.21643(12) 0.0280(5) Uani 1 1 d . . .
H34A H 1.0332 0.2412 0.1877 0.034 Uiso 1 1 calc R . .
H34B H 1.0451 0.1849 0.2503 0.034 Uiso 1 1 calc R . .
C6 C 0.61777(14) -0.15965(16) 0.13839(12) 0.0283(5) Uani 1 1 d . . .
H6A H 0.6161 -0.2191 0.1302 0.034 Uiso 1 1 calc R . .
H6B H 0.5799 -0.1337 0.1058 0.034 Uiso 1 1 calc R . .
C30 C 0.76174(16) -0.22232(18) 0.26191(15) 0.0374(6) Uani 1 1 d . . .
H30A H 0.7450 -0.2760 0.2437 0.045 Uiso 1 1 calc R . .
H30B H 0.8025 -0.2320 0.2982 0.045 Uiso 1 1 calc R . .
C28 C 0.62646(18) -0.10707(17) 0.42289(13) 0.0364(6) Uani 1 1 d . . .
H28A H 0.6681 -0.1243 0.4562 0.044 Uiso 1 1 calc R . .
H28B H 0.5799 -0.1305 0.4342 0.044 Uiso 1 1 calc R . .

loop_
_atom_site_aniso_label
_atom_site_aniso_U_11
_atom_site_aniso_U_22
_atom_site_aniso_U_33
_atom_site_aniso_U_23
_atom_site_aniso_U_13
_atom_site_aniso_U_12
O8W 0.061(3) 0.100(4) 0.080(3) 0.009(3) -0.006(3) 0.030(3)
C1X 0.0251(6) 0.0379(7) 0.0289(8) -0.0037(7) 0.0038(6) -0.0018(6)
C2X 0.0258(7) 0.0375(7) 0.0283(7) -0.0032(6) 0.0033(6) -0.0010(6)
C3X 0.0259(6) 0.0377(8) 0.0275(7) -0.0024(7) 0.0043(6) -0.0013(6)
C4X 0.0254(6) 0.0378(8) 0.0273(6) -0.0019(7) 0.0051(5) -0.0010(6)
C5X 0.0255(6) 0.0379(8) 0.0281(7) -0.0019(7) 0.0051(6) -0.0012(6)
C6X 0.0258(6) 0.0383(8) 0.0288(8) -0.0025(7) 0.0046(6) -0.0017(6)
O1X 0.0244(8) 0.0433(12) 0.0336(13) -0.0056(10) 0.0022(9) -0.0021(9)
O2X 0.0283(10) 0.0390(13) 0.0270(9) 0.0005(10) 0.0077(8) -0.0029(10)
O3X 0.0300(9) 0.0401(11) 0.0345(10) 0.0000(8) 0.0011(8) 0.0004(8)
C7X 0.0256(6) 0.0377(8) 0.0266(6) -0.0003(6) 0.0061(5) -0.0013(6)
C8X 0.0251(6) 0.0394(9) 0.0272(7) 0.0006(7) 0.0059(6) -0.0010(7)
C9X 0.0264(7) 0.0411(10) 0.0293(8) 0.0038(8) 0.0054(6) -0.0009(8)
C10X 0.0260(8) 0.0424(14) 0.0332(12) 0.0076(11) 0.0056(8) -0.0024(11)
C11X 0.0249(10) 0.0409(12) 0.0294(10) 0.0053(9) 0.0083(9) 0.0015(10)
N1X 0.0252(6) 0.0398(9) 0.0279(7) 0.0021(7) 0.0063(6) -0.0006(7)
O8WA 0.058(8) 0.082(7) 0.052(7) -0.010(6) -0.021(5) 0.004(7)
O8WB 0.058(8) 0.081(7) 0.052(7) -0.010(6) -0.021(5) 0.004(7)
C1XA 0.0252(7) 0.0381(8) 0.0289(8) -0.0035(7) 0.0038(6) -0.0016(6)
C2XA 0.0258(7) 0.0377(8) 0.0284(7) -0.0029(7) 0.0036(6) -0.0013(6)
C3XA 0.0258(7) 0.0377(8) 0.0276(7) -0.0024(7) 0.0042(6) -0.0012(6)
C4XA 0.0255(6) 0.0378(8) 0.0272(6) -0.0018(6) 0.0052(5) -0.0011(6)
C5XA 0.0253(6) 0.0379(8) 0.0280(7) -0.0021(7) 0.0050(6) -0.0014(6)
C6XA 0.0256(6) 0.0383(8) 0.0288(8) -0.0026(7) 0.0048(6) -0.0018(6)
O1XA 0.0246(9) 0.0415(13) 0.0303(14) -0.0075(12) 0.0040(11) -0.0017(11)
O2XA 0.0273(11) 0.0379(15) 0.0259(11) -0.0014(11) 0.0065(9) -0.0024(13)
O3XA 0.0281(12) 0.0431(14) 0.0343(13) 0.0012(11) 0.0064(12) -0.0041(12)
C7XA 0.0254(6) 0.0380(9) 0.0266(7) -0.0004(7) 0.0059(6) -0.0010(7)
C8XA 0.0253(7) 0.0387(9) 0.0274(7) 0.0009(7) 0.0061(6) -0.0010(7)
C9XA 0.0264(7) 0.0408(10) 0.0294(8) 0.0031(8) 0.0055(7) -0.0002(8)
C10A 0.0266(10) 0.0446(15) 0.0316(13) 0.0047(13) 0.0054(10) 0.0006(12)
C11A 0.0296(13) 0.0437(14) 0.0300(10) 0.0034(11) 0.0058(11) 0.0010(13)
N1XA 0.0254(7) 0.0399(9) 0.0284(8) 0.0023(8) 0.0059(6) -0.0008(8)
Cl1 0.0564(5) 0.0616(5) 0.0478(4) 0.0130(4) 0.0235(4) -0.0059(4)
Cl2 0.0379(4) 0.0495(4) 0.0791(6) 0.0194(4) 0.0166(4) 0.0055(3)
O1W 0.0407(11) 0.0614(14) 0.0371(11) -0.0065(10) 0.0053(9) 0.0174(10)
O2W 0.0779(18) 0.0411(13) 0.0496(14) 0.0070(10) -0.0164(12) -0.0132(12)
O3W 0.0402(13) 0.117(3) 0.0486(14) -0.0042(15) 0.0195(11) 0.0119(14)
O4W 0.0677(18) 0.081(2) 0.0641(17) -0.0003(15) 0.0005(14) -0.0017(15)
O5W 0.0311(18) 0.040(2) 0.082(3) -0.018(2) 0.0189(19) -0.0061(15)
O7W 0.076(4) 0.051(3) 0.083(4) -0.012(2) -0.024(3) 0.014(2)
O10W 0.115(5) 0.133(6) 0.066(4) 0.018(4) 0.012(3) -0.037(5)
Mg1A 0.0376(19) 0.0367(18) 0.057(2) 0.0126(15) 0.0205(16) 0.0102(14)
O1A 0.036(4) 0.051(5) 0.045(4) 0.006(4) 0.008(3) 0.005(3)
O2A 0.048(5) 0.047(4) 0.034(4) 0.002(3) 0.008(3) 0.004(3)
O3A 0.039(5) 0.065(7) 0.137(12) 0.040(8) -0.023(7) -0.012(4)
O4A 0.053(5) 0.056(5) 0.054(5) 0.003(4) 0.022(4) 0.009(4)
O5A 0.045(4) 0.055(5) 0.052(5) -0.003(4) 0.013(4) 0.000(4)
O6A 0.29(3) 0.19(2) 0.18(2) 0.109(18) 0.20(2) 0.14(2)
Mg1B 0.0115(19) 0.058(3) 0.034(3) 0.019(2) -0.0040(18) 0.0153(19)
O1B 0.017(3) 0.029(4) 0.018(4) -0.008(3) -0.012(3) 0.010(3)
O2B 0.051(3) 0.055(4) 0.047(3) 0.008(3) 0.006(3) 0.021(3)
O3B 0.023(4) 0.065(6) 0.029(4) 0.008(4) 0.004(3) 0.007(4)
O4B 0.059(8) 0.051(6) 0.110(11) 0.044(7) -0.037(8) 0.000(5)
O5B 0.032(5) 0.040(6) 0.031(5) 0.008(4) 0.007(4) 0.008(4)
O11W 0.077(6) 0.117(8) 0.100(7) 0.037(6) 0.013(5) 0.002(5)
O2 0.0244(8) 0.0361(9) 0.0213(8) -0.0007(7) 0.0038(6) 0.0013(7)
O3 0.0281(8) 0.0306(9) 0.0228(8) -0.0004(7) 0.0042(7) 0.0020(7)
O4 0.0302(9) 0.0340(10) 0.0388(10) 0.0011(8) 0.0123(8) 0.0082(8)
O5 0.0216(8) 0.0405(10) 0.0272(9) 0.0039(7) 0.0020(7) 0.0062(7)
O10 0.0328(10) 0.0485(12) 0.0387(11) 0.0137(9) -0.0024(8) 0.0023(9)
O6 0.0263(9) 0.0453(11) 0.0313(9) -0.0077(8) -0.0044(7) 0.0107(8)
O9 0.0283(9) 0.0398(11) 0.0485(12) 0.0078(9) 0.0007(8) 0.0043(8)
O11 0.0291(9) 0.0586(13) 0.0320(10) 0.0092(9) 0.0059(8) 0.0126(9)
O7 0.0335(10) 0.0406(11) 0.0427(11) 0.0001(9) -0.0038(8) 0.0050(8)
O12 0.0258(9) 0.0541(12) 0.0285(9) 0.0057(8) 0.0056(7) 0.0110(8)
O1 0.0385(10) 0.0352(10) 0.0309(10) 0.0067(8) -0.0081(8) -0.0084(8)
O8 0.0386(11) 0.0538(13) 0.0430(12) 0.0041(10) -0.0081(9) -0.0016(10)
N1 0.0246(10) 0.0282(10) 0.0259(10) 0.0003(8) 0.0010(8) -0.0006(8)
N6 0.0275(10) 0.0251(10) 0.0270(10) -0.0026(8) 0.0047(8) 0.0002(8)
N25 0.0203(9) 0.0359(11) 0.0262(10) -0.0004(8) 0.0040(8) 0.0043(8)
N8 0.0261(11) 0.0307(11) 0.0388(12) 0.0028(9) 0.0094(9) 0.0031(8)
N3 0.0255(10) 0.0340(11) 0.0217(10) 0.0002(8) 0.0019(8) -0.0051(8)
N5 0.0271(10) 0.0263(10) 0.0234(10) 0.0010(8) 0.0049(8) -0.0025(8)
N12 0.0224(10) 0.0355(11) 0.0270(10) -0.0065(8) 0.0022(8) 0.0046(8)
N26 0.0217(9) 0.0358(11) 0.0236(10) -0.0005(8) 0.0043(8) -0.0009(8)
N10 0.0222(10) 0.0294(11) 0.0240(10) 0.0017(8) 0.0046(8) 0.0044(8)
N24 0.0225(9) 0.0319(11) 0.0257(10) 0.0012(8) 0.0021(8) 0.0019(8)
N4 0.0246(10) 0.0325(11) 0.0187(9) -0.0022(8) 0.0049(7) -0.0010(8)
N2 0.0207(9) 0.0305(11) 0.0272(10) -0.0026(8) 0.0006(8) -0.0029(8)
N15 0.0202(10) 0.0432(12) 0.0265(10) 0.0012(9) 0.0055(8) 0.0016(9)
N7 0.0258(10) 0.0254(10) 0.0379(12) -0.0037(8) 0.0089(9) 0.0002(8)
N23 0.0217(10) 0.0311(11) 0.0365(12) 0.0052(9) 0.0030(8) 0.0015(8)
N17 0.0221(10) 0.0356(11) 0.0269(10) -0.0057(8) 0.0018(8) -0.0003(8)
N16 0.0223(10) 0.0329(11) 0.0245(10) -0.0008(8) 0.0043(8) 0.0025(8)
N18 0.0357(12) 0.0310(12) 0.0326(12) 0.0059(9) -0.0034(9) -0.0022(9)
N9 0.0191(10) 0.0329(11) 0.0351(11) -0.0023(9) 0.0031(8) 0.0026(8)
N21 0.0298(11) 0.0356(12) 0.0421(13) 0.0032(10) 0.0066(10) -0.0021(9)
C1 0.0292(12) 0.0210(11) 0.0294(12) -0.0010(9) 0.0017(10) 0.0019(9)
C25 0.0237(11) 0.0415(14) 0.0189(11) -0.0054(9) 0.0052(9) 0.0037(10)
C4 0.0231(11) 0.0337(13) 0.0235(11) -0.0020(9) 0.0048(9) -0.0056(9)
C9 0.0250(12) 0.0336(13) 0.0205(11) 0.0035(9) 0.0087(9) 0.0039(9)
C5 0.0228(11) 0.0241(11) 0.0270(11) -0.0038(9) 0.0051(9) -0.0059(9)
C2 0.0199(11) 0.0322(13) 0.0318(12) -0.0043(10) 0.0039(9) 0.0020(9)
C7 0.0284(12) 0.0277(12) 0.0330(13) -0.0070(10) 0.0113(10) -0.0008(10)
C3 0.0198(10) 0.0315(12) 0.0209(11) -0.0019(9) 0.0079(8) -0.0015(9)
C21 0.0195(11) 0.0314(13) 0.0327(13) -0.0012(10) 0.0088(9) 0.0024(9)
N20 0.0281(11) 0.0334(11) 0.0361(12) 0.0056(9) 0.0031(9) -0.0018(9)
N19 0.0375(12) 0.0352(12) 0.0294(11) 0.0051(9) -0.0001(9) -0.0013(9)
C27 0.0322(13) 0.0341(13) 0.0250(12) 0.0023(10) 0.0034(10) 0.0004(10)
C12 0.0265(12) 0.0292(12) 0.0286(12) -0.0002(9) 0.0069(9) 0.0044(10)
N22 0.0266(11) 0.0296(11) 0.0456(13) 0.0045(9) 0.0056(9) -0.0005(9)
C35 0.0178(10) 0.0396(14) 0.0268(12) 0.0008(10) 0.0027(9) -0.0001(9)
N11 0.0251(10) 0.0392(12) 0.0234(10) -0.0038(9) 0.0006(8) 0.0085(9)
C14 0.0199(11) 0.0306(12) 0.0242(11) -0.0063(9) 0.0033(9) 0.0011(9)
C22 0.0196(11) 0.0314(12) 0.0250(11) 0.0013(9) 0.0070(9) 0.0025(9)
C26 0.0260(12) 0.0379(14) 0.0219(11) -0.0031(10) 0.0024(9) -0.0033(10)
C15 0.0238(11) 0.0372(13) 0.0199(11) -0.0008(9) 0.0063(9) -0.0022(10)
C18 0.0303(13) 0.0230(12) 0.0343(13) 0.0025(10) 0.0043(10) -0.0038(9)
C20 0.0272(12) 0.0271(12) 0.0432(15) -0.0051(11) 0.0106(11) 0.0013(10)
C36 0.0214(12) 0.0505(16) 0.0252(12) -0.0078(11) 0.0036(9) -0.0061(11)
C32 0.0229(12) 0.0317(14) 0.0536(17) 0.0066(12) 0.0088(11) 0.0067(10)
C11 0.0282(12) 0.0304(12) 0.0266(12) -0.0024(9) 0.0016(10) 0.0058(10)
C23 0.0232(11) 0.0298(12) 0.0266(12) -0.0005(9) 0.0037(9) -0.0003(9)
C13 0.0240(11) 0.0307(12) 0.0239(11) -0.0059(9) 0.0032(9) 0.0001(9)
C10 0.0338(13) 0.0307(13) 0.0224(12) 0.0021(9) 0.0041(9) 0.0064(10)
C19 0.0274(12) 0.0266(12) 0.0419(15) -0.0035(10) 0.0095(11) 0.0008(10)
C8 0.0269(12) 0.0353(14) 0.0316(13) -0.0015(10) 0.0050(10) -0.0028(10)
C33 0.0209(11) 0.0384(14) 0.0335(13) 0.0059(11) 0.0054(10) 0.0022(10)
C31 0.0269(12) 0.0268(13) 0.0472(16) 0.0016(11) 0.0074(11) 0.0046(10)
C29 0.0372(14) 0.0319(13) 0.0357(14) 0.0079(11) -0.0001(11) -0.0031(11)
C16 0.0277(12) 0.0388(14) 0.0193(11) 0.0021(9) 0.0049(9) -0.0069(10)
C17 0.0304(12) 0.0257(12) 0.0289(12) 0.0031(9) 0.0035(10) -0.0047(10)
C24 0.0232(11) 0.0295(12) 0.0262(12) -0.0028(9) 0.0032(9) -0.0012(9)
C34 0.0170(10) 0.0377(14) 0.0291(12) -0.0032(10) 0.0029(9) 0.0023(9)
C6 0.0267(12) 0.0277(12) 0.0313(13) -0.0078(10) 0.0065(10) -0.0039(9)
C30 0.0308(13) 0.0336(14) 0.0483(16) 0.0113(12) 0.0078(12) 0.0032(11)
C28 0.0483(16) 0.0317(14) 0.0273(13) 0.0067(10) 0.0003(11) -0.0020(12)

loop_
_atom_type_symbol
_atom_type_description
_atom_type_scat_dispersion_real
_atom_type_scat_dispersion_imag
_atom_type_scat_source
C C 0.0181 0.0091 'International Tables Vol C Tables 4.2.6.8 and 6.1.1.4'
H H 0.0000 0.0000 'International Tables Vol C Tables 4.2.6.8 and 6.1.1.4'
N N 0.0311 0.0180 'International Tables Vol C Tables 4.2.6.8 and 6.1.1.4'
O O 0.0492 0.0322 'International Tables Vol C Tables 4.2.6.8 and 6.1.1.4'
Cl Cl 0.3639 0.7018 'International Tables Vol C Tables 4.2.6.8 and 6.1.1.4'
Mg Mg 0.1719 0.1771 'International Tables Vol C Tables 4.2.6.8 and 6.1.1.4'

loop_
_geom_angle_atom_site_label_1
_geom_angle_atom_site_label_2
_geom_angle_atom_site_label_3
_geom_angle
_geom_angle_site_symmetry_1
_geom_angle_site_symmetry_3
O1X C1X C2X 115.6(5) . .
O1X C1X C6X 124.2(4) . .
C2X C1X C6X 120.0(5) . .
O3X C2X C1X 117.8(5) . .
O3X C2X C3X 123.3(4) . .
C1X C2X C3X 119.0(6) . .
C4X C3X C2X 119.8(5) . .
C5X C4X C3X 118.8(5) . .
C5X C4X C7X 119.1(4) . .
C3X C4X C7X 121.8(4) . .
C6X C5X C4X 121.8(5) . .
C5X C6X C1X 120.3(5) . .
O2X C7X C8X 106.9(3) . .
O2X C7X C4X 112.4(4) . .
C8X C7X C4X 112.6(3) . .
N1X C8X C7X 110.8(3) . .
C11X C9X C10X 114.8(4) . .
C11X C9X N1X 113.5(4) . .
C10X C9X N1X 114.6(4) . .
C9X N1X C8X 117.0(4) . .
C6XA C1XA C2XA 119.7(12) . .
C6XA C1XA O1XA 114.6(10) . .
C2XA C1XA O1XA 125.2(11) . .
C3XA C2XA C1XA 122.3(13) . .
C2XA C3XA C4XA 122.6(11) . .
C3XA C4XA C5XA 119.7(10) . .
C3XA C4XA C7XA 116.0(9) . .
C5XA C4XA C7XA 123.6(9) . .
C4XA C5XA C6XA 116.0(10) . .
C1XA C6XA O3XA 124.1(11) . .
C1XA C6XA C5XA 118.4(11) . .
O3XA C6XA C5XA 115.8(9) . .
O2XA C7XA C4XA 112.1(8) . .
O2XA C7XA C8XA 111.4(7) . .
C4XA C7XA C8XA 107.4(7) . .
N1XA C8XA C7XA 106.2(8) . .
C10A C9XA C11A 109.9(8) . .
C10A C9XA N1XA 115.8(8) . .
C11A C9XA N1XA 96.4(8) . .
C8XA N1XA C9XA 107.4(8) . .
O3A Mg1A O1A 89.9(4) . .
O3A Mg1A O4A 92.0(4) . .
O1A Mg1A O4A 177.0(4) . .
O3A Mg1A O2A 92.6(6) . .
O1A Mg1A O2A 92.7(3) . .
O4A Mg1A O2A 89.5(3) . .
O3A Mg1A O6A 87.5(11) . .
O1A Mg1A O6A 94.7(7) . .
O4A Mg1A O6A 83.0(7) . .
O2A Mg1A O6A 172.6(7) . .
O3A Mg1A O5A 175.0(5) . .
O1A Mg1A O5A 86.1(4) . .
O4A Mg1A O5A 92.0(4) . .
O2A Mg1A O5A 90.5(3) . .
O6A Mg1A O5A 89.9(10) . .
O2B Mg1B O1B 92.0(4) . .
O2B Mg1B O3B 96.8(5) . .
O1B Mg1B O3B 94.0(4) . .
O2B Mg1B O4B 172.3(6) . .
O1B Mg1B O4B 88.9(6) . .
O3B Mg1B O4B 90.7(6) . .
O2B Mg1B O2B 94.6(4) . 3_756
O1B Mg1B O2B 168.0(5) . 3_756
O3B Mg1B O2B 95.2(4) . 3_756
O4B Mg1B O2B 83.2(6) . 3_756
O2B Mg1B O5B 85.1(5) . .
O1B Mg1B O5B 85.8(4) . .
O3B Mg1B O5B 178.1(6) . .
O4B Mg1B O5B 87.4(6) . .
O2B Mg1B O5B 84.7(4) 3_756 .
O2B Mg1B Mg1B 49.8(3) . 3_756
O1B Mg1B Mg1B 140.7(5) . 3_756
O3B Mg1B Mg1B 98.8(4) . 3_756
O4B Mg1B Mg1B 127.6(7) . 3_756
O2B Mg1B Mg1B 44.8(3) 3_756 3_756
O5B Mg1B Mg1B 82.5(4) . 3_756
Mg1B O2B Mg1B 85.4(4) . 3_756
C1 N1 C12 122.0(2) . .
C1 N1 C13 112.1(2) . .
C12 N1 C13 122.7(2) . .
C5 N6 C6 122.6(2) . .
C5 N6 C18 112.4(2) . .
C6 N6 C18 125.0(2) . .
C35 N25 C23 112.4(2) . .
C35 N25 C34 124.1(2) . .
C23 N25 C34 123.5(2) . .
C7 N8 C20 112.3(2) . .
C7 N8 C8 122.1(2) . .
C20 N8 C8 123.4(2) . .
C3 N3 C2 122.6(2) . .
C3 N3 C15 111.9(2) . .
C2 N3 C15 123.7(2) . .
C5 N5 C4 121.7(2) . .
C5 N5 C17 111.7(2) . .
C4 N5 C17 122.9(2) . .
C11 N12 C12 123.3(2) . .
C11 N12 C24 112.2(2) . .
C12 N12 C24 124.1(2) . .
C35 N26 C24 112.0(2) . .
C35 N26 C36 122.7(2) . .
C24 N26 C36 123.2(2) . .
C9 N10 C22 112.8(2) . .
C9 N10 C10 123.4(2) . .
C22 N10 C10 123.8(2) . .
C33 N24 C34 122.3(2) . .
C33 N24 C22 111.9(2) . .
C34 N24 C22 122.6(2) . .
C3 N4 C16 112.2(2) . .
C3 N4 C4 123.3(2) . .
C16 N4 C4 124.0(2) . .
C1 N2 C2 122.9(2) . .
C1 N2 C14 112.6(2) . .
C2 N2 C14 124.5(2) . .
C25 N15 C13 112.6(2) . .
C25 N15 C36 122.9(2) . .
C13 N15 C36 124.4(2) . .
C7 N7 C6 122.5(2) . .
C7 N7 C19 112.6(2) . .
C6 N7 C19 122.7(2) . .
C33 N23 C32 121.9(2) . .
C33 N23 C21 112.1(2) . .
C32 N23 C21 124.2(2) . .
C27 N17 C26 121.8(2) . .
C27 N17 C15 112.6(2) . .
C26 N17 C15 123.8(2) . .
C25 N16 C14 112.5(2) . .
C25 N16 C26 121.9(2) . .
C14 N16 C26 121.7(2) . .
C27 N18 C28 122.2(2) . .
C27 N18 C16 112.6(2) . .
C28 N18 C16 124.0(2) . .
C9 N9 C21 112.5(2) . .
C9 N9 C8 122.4(2) . .
C21 N9 C8 124.9(2) . .
C31 N21 C19 112.9(2) . .
C31 N21 C30 123.2(3) . .
C19 N21 C30 122.6(2) . .
O1 C1 N2 125.7(2) . .
O1 C1 N1 126.0(2) . .
N2 C1 N1 108.3(2) . .
O12 C25 N16 125.9(3) . .
O12 C25 N15 126.0(2) . .
N16 C25 N15 108.0(2) . .
N5 C4 N4 113.27(19) . .
O5 C9 N10 125.9(2) . .
O5 C9 N9 125.6(2) . .
N10 C9 N9 108.4(2) . .
O3 C5 N5 126.1(2) . .
O3 C5 N6 125.5(2) . .
N5 C5 N6 108.4(2) . .
N3 C2 N2 114.9(2) . .
O4 C7 N8 126.0(2) . .
O4 C7 N7 125.7(2) . .
N8 C7 N7 108.3(2) . .
O2 C3 N4 126.0(2) . .
O2 C3 N3 125.8(2) . .
N4 C3 N3 108.2(2) . .
N23 C21 N9 114.3(2) . .
N23 C21 C22 103.5(2) . .
N9 C21 C22 102.99(19) . .
C29 N20 C30 121.0(2) . .
C29 N20 C18 112.0(2) . .
C30 N20 C18 123.9(2) . .
C29 N19 C28 122.6(2) . .
C29 N19 C17 112.8(2) . .
C28 N19 C17 124.6(2) . .
O7 C27 N17 125.9(3) . .
O7 C27 N18 126.1(3) . .
N17 C27 N18 108.0(2) . .
N12 C12 N1 113.5(2) . .
C31 N22 C32 122.7(2) . .
C31 N22 C20 113.2(2) . .
C32 N22 C20 123.7(2) . .
O11 C35 N25 125.9(2) . .
O11 C35 N26 125.1(2) . .
N25 C35 N26 109.0(2) . .
C11 N11 C23 112.3(2) . .
C11 N11 C10 122.3(2) . .
C23 N11 C10 123.0(2) . .
N16 C14 N2 114.3(2) . .
N16 C14 C13 103.27(18) . .
N2 C14 C13 103.37(19) . .
N10 C22 N24 114.31(19) . .
N10 C22 C21 103.18(19) . .
N24 C22 C21 103.2(2) . .
N17 C26 N16 112.8(2) . .
N17 C15 N3 113.9(2) . .
N17 C15 C16 103.2(2) . .
N3 C15 C16 103.58(19) . .
N6 C18 N20 115.0(2) . .
N6 C18 C17 103.1(2) . .
N20 C18 C17 103.0(2) . .
N22 C20 N8 114.1(2) . .
N22 C20 C19 102.7(2) . .
N8 C20 C19 103.5(2) . .
N15 C36 N26 113.7(2) . .
N23 C32 N22 114.0(2) . .
O6 C11 N11 125.7(2) . .
O6 C11 N12 125.5(2) . .
N11 C11 N12 108.8(2) . .
N11 C23 N25 114.6(2) . .
N11 C23 C24 103.19(19) . .
N25 C23 C24 103.40(19) . .
N15 C13 N1 115.0(2) . .
N15 C13 C14 102.9(2) . .
N1 C13 C14 103.04(19) . .
N11 C10 N10 114.3(2) . .
N21 C19 N7 114.2(2) . .
N21 C19 C20 103.4(2) . .
N7 C19 C20 102.9(2) . .
N9 C8 N8 114.1(2) . .
O10 C33 N24 125.8(3) . .
O10 C33 N23 125.9(3) . .
N24 C33 N23 108.4(2) . .
O9 C31 N21 126.4(3) . .
O9 C31 N22 125.9(3) . .
N21 C31 N22 107.7(2) . .
O8 C29 N19 126.7(3) . .
O8 C29 N20 124.9(3) . .
N19 C29 N20 108.4(2) . .
N18 C16 N4 115.0(2) . .
N18 C16 C15 103.1(2) . .
N4 C16 C15 103.4(2) . .
N19 C17 N5 114.9(2) . .
N19 C17 C18 103.2(2) . .
N5 C17 C18 103.35(19) . .
N12 C24 N26 114.3(2) . .
N12 C24 C23 103.25(19) . .
N26 C24 C23 103.04(19) . .
N24 C34 N25 113.69(19) . .
N7 C6 N6 114.1(2) . .
N20 C30 N21 113.2(2) . .
N19 C28 N18 114.1(2) . .

loop_
_geom_bond_atom_site_label_1
_geom_bond_atom_site_label_2
_geom_bond_distance
_geom_bond_site_symmetry_2
C1X O1X 1.380(7) .
C1X C2X 1.389(6) .
C1X C6X 1.390(7) .
C2X O3X 1.375(7) .
C2X C3X 1.412(8) .
C3X C4X 1.397(9) .
C4X C5X 1.385(6) .
C4X C7X 1.534(6) .
C5X C6X 1.344(8) .
O2X C7X 1.430(5) .
C7X C8X 1.501(5) .
C8X N1X 1.498(6) .
C9X C11X 1.483(5) .
C9X C10X 1.493(6) .
C9X N1X 1.498(6) .
O8WA O8WB 1.02(2) .
C1XA C6XA 1.361(16) .
C1XA C2XA 1.375(14) .
C1XA O1XA 1.377(15) .
C2XA C3XA 1.342(19) .
C3XA C4XA 1.379(19) .
C4XA C5XA 1.397(14) .
C4XA C7XA 1.527(12) .
C5XA C6XA 1.549(17) .
C6XA O3XA 1.413(13) .
O2XA C7XA 1.399(12) .
C7XA C8XA 1.584(13) .
C8XA N1XA 1.511(13) .
C9XA C10A 1.342(13) .
C9XA C11A 1.584(13) .
C9XA N1XA 1.585(14) .
O6W O6W1 1.103(17) .
O9W O9W1 0.743(11) .
Mg1A O3A 2.025(11) .
Mg1A O1A 2.050(10) .
Mg1A O4A 2.066(10) .
Mg1A O2A 2.073(8) .
Mg1A O6A 2.07(2) .
Mg1A O5A 2.130(11) .
Mg1B O2B 1.933(10) .
Mg1B O1B 2.020(10) .
Mg1B O3B 2.038(11) .
Mg1B O4B 2.075(15) .
Mg1B O2B 2.094(9) 3_756
Mg1B O5B 2.112(15) .
Mg1B Mg1B 2.734(13) 3_756
O2B Mg1B 2.094(9) 3_756
O2 C3 1.224(3) .
O3 C5 1.227(3) .
O4 C7 1.227(3) .
O5 C9 1.230(3) .
O10 C33 1.225(3) .
O6 C11 1.229(3) .
O9 C31 1.230(4) .
O11 C35 1.232(3) .
O7 C27 1.225(3) .
O12 C25 1.223(3) .
O1 C1 1.221(3) .
O8 C29 1.230(4) .
N1 C1 1.377(3) .
N1 C12 1.447(3) .
N1 C13 1.453(3) .
N6 C5 1.373(3) .
N6 C6 1.447(3) .
N6 C18 1.448(3) .
N25 C35 1.357(3) .
N25 C23 1.448(3) .
N25 C34 1.451(3) .
N8 C7 1.370(3) .
N8 C20 1.450(3) .
N8 C8 1.453(3) .
N3 C3 1.371(3) .
N3 C2 1.433(3) .
N3 C15 1.449(3) .
N5 C5 1.366(3) .
N5 C4 1.451(3) .
N5 C17 1.455(3) .
N12 C11 1.366(3) .
N12 C12 1.446(3) .
N12 C24 1.448(3) .
N26 C35 1.371(3) .
N26 C24 1.451(3) .
N26 C36 1.452(3) .
N10 C9 1.359(3) .
N10 C22 1.443(3) .
N10 C10 1.449(3) .
N24 C33 1.370(3) .
N24 C34 1.449(3) .
N24 C22 1.454(3) .
N4 C3 1.368(3) .
N4 C16 1.445(3) .
N4 C4 1.453(3) .
N2 C1 1.366(3) .
N2 C2 1.448(3) .
N2 C14 1.449(3) .
N15 C25 1.372(4) .
N15 C13 1.445(3) .
N15 C36 1.448(3) .
N7 C7 1.371(3) .
N7 C6 1.445(3) .
N7 C19 1.452(3) .
N23 C33 1.371(4) .
N23 C32 1.438(4) .
N23 C21 1.446(3) .
N17 C27 1.355(4) .
N17 C26 1.440(3) .
N17 C15 1.445(3) .
N16 C25 1.364(3) .
N16 C14 1.443(3) .
N16 C26 1.451(3) .
N18 C27 1.363(4) .
N18 C28 1.442(4) .
N18 C16 1.444(4) .
N9 C9 1.364(3) .
N9 C21 1.449(3) .
N9 C8 1.450(3) .
N21 C31 1.366(4) .
N21 C19 1.441(4) .
N21 C30 1.451(4) .
C21 C22 1.554(3) .
N20 C29 1.375(4) .
N20 C30 1.445(4) .
N20 C18 1.451(3) .
N19 C29 1.356(4) .
N19 C28 1.436(4) .
N19 C17 1.447(3) .
N22 C31 1.372(4) .
N22 C32 1.441(3) .
N22 C20 1.443(4) .
N11 C11 1.363(3) .
N11 C23 1.447(3) .
N11 C10 1.448(3) .
C14 C13 1.553(3) .
C15 C16 1.543(4) .
C18 C17 1.550(4) .
C20 C19 1.558(4) .
C23 C24 1.556(3) .
